data_7022067
loop_
_publ_author_name
'Zhang, Weisong'
'Gong, Jingjing'
'Zhang, Lili'
'Yang, Yanan'
'Liu, Yang'
'Zhang, Hengchao'
'Zhang, Guangju'
'Dong, Huan'
'Hu, Hailiang'
'Zhao, Fangfang'
'Kang, Zhenhui'

_publ_section_title
;
 Transition metal-induced self-assembly of small molybdenum clusters.
;
_journal_issue 5
_journal_name_full 'Dalton transactions (Cambridge, England : 2003)'
_journal_page_first 1760
_journal_page_last 1769
_journal_paper_doi 10.1039/c2dt31595e
_journal_volume 42
_journal_year 2013
_chemical_formula_moiety '[(H2P1Mo8V4O40)(V2O2H4)]2(C2N2H8)12(H2O)'
_chemical_formula_sum 'C4 H44 Mo8 N4 O54 P V6'
_chemical_formula_weight 2116.56
_chemical_name_systematic
;
?
;
_space_group_IT_number 14
_symmetry_cell_setting monoclinic
_symmetry_space_group_name_Hall '-P 2ybc'
_symmetry_space_group_name_H-M 'P 1 21/c 1'
_atom_sites_solution_hydrogens geom
_atom_sites_solution_primary direct
_atom_sites_solution_secondary difmap
_audit_creation_method SHELXL-97
_cell_angle_alpha 90.00
_cell_angle_beta 116.9170(10)
_cell_angle_gamma 90.00
_cell_formula_units_Z 2
_cell_length_a 11.0987(6)
_cell_length_b 20.7513(11)
_cell_length_c 12.2034(6)
_cell_measurement_reflns_used 6672
_cell_measurement_temperature 150(2)
_cell_measurement_theta_max 28.248
_cell_measurement_theta_min 3.3635
_cell_volume 2506.1(2)
_computing_structure_refinement 'SHELXL-97 (Sheldrick, 1997)'
_computing_structure_solution 'SHELXS-97 (Sheldrick, 1990)'
_diffrn_ambient_temperature 150(2)
_diffrn_measured_fraction_theta_full 0.998
_diffrn_measured_fraction_theta_max 0.998
_diffrn_measurement_device_type 'Bruker APEX-II CCD'
_diffrn_measurement_method '\f and \w scans'
_diffrn_radiation_monochromator graphite
_diffrn_radiation_source 'fine-focus sealed tube'
_diffrn_radiation_type MoK\a
_diffrn_radiation_wavelength 0.71073
_diffrn_reflns_av_R_equivalents 0.0284
_diffrn_reflns_av_sigmaI/netI 0.0252
_diffrn_reflns_limit_h_max 13
_diffrn_reflns_limit_h_min -13
_diffrn_reflns_limit_k_max 24
_diffrn_reflns_limit_k_min -24
_diffrn_reflns_limit_l_max 14
_diffrn_reflns_limit_l_min -14
_diffrn_reflns_number 17746
_diffrn_reflns_theta_full 25.02
_diffrn_reflns_theta_max 25.02
_diffrn_reflns_theta_min 1.96
_exptl_absorpt_coefficient_mu 3.154
_exptl_absorpt_correction_T_max 0.7433
_exptl_absorpt_correction_T_min 0.4049
_exptl_absorpt_correction_type multi-scan
_exptl_absorpt_process_details '(SADABS; Sheldrick, 2003)'
_exptl_crystal_colour black
_exptl_crystal_density_diffrn 2.805
_exptl_crystal_density_method 'not measured'
_exptl_crystal_description block
_exptl_crystal_F_000 2034
_exptl_crystal_size_max 0.35
_exptl_crystal_size_mid 0.20
_exptl_crystal_size_min 0.10
_refine_diff_density_max 2.359
_refine_diff_density_min -1.339
_refine_diff_density_rms 0.223
_refine_ls_extinction_method none
_refine_ls_goodness_of_fit_ref 1.109
_refine_ls_hydrogen_treatment constr
_refine_ls_matrix_type full
_refine_ls_number_parameters 430
_refine_ls_number_reflns 4423
_refine_ls_number_restraints 66
_refine_ls_restrained_S_all 1.126
_refine_ls_R_factor_all 0.0695
_refine_ls_R_factor_gt 0.0596
_refine_ls_shift/su_max 0.010
_refine_ls_shift/su_mean 0.000
_refine_ls_structure_factor_coef Fsqd
_refine_ls_weighting_details 'calc w=1/[\s^2^(Fo^2^)+(0.0776P)^2^+40.2266P] where P=(Fo^2^+2Fc^2^)/3'
_refine_ls_weighting_scheme calc
_refine_ls_wR_factor_gt 0.1605
_refine_ls_wR_factor_ref 0.1711
_reflns_number_gt 3779
_reflns_number_total 4423
_reflns_threshold_expression >2sigma(I)
_cod_data_source_file c2dt31595e.txt
_cod_data_source_block 1
_cod_depositor_comments
;
The following automatic conversions were performed:

'_symmetry_cell_setting' value 'Monoclinic' changed to 'monoclinic'
according to /home/saulius/struct/CIF-dictionaries/cif_core.dic
dictionary named 'cif_core.dic' version 2.4.2 from 2011-04-26.

Automatic conversion script
Id: cif_fix_values 1891 2012-01-12 08:04:46Z andrius 
;
_cod_original_sg_symbol_H-M P2(1)/c
_cod_database_code 7022067

loop_
_symmetry_equiv_pos_as_xyz
'x, y, z'
'-x, y+1/2, -z+1/2'
'-x, -y, -z'
'x, -y-1/2, z-1/2'

loop_
_atom_site_label
_atom_site_type_symbol
_atom_site_fract_x
_atom_site_fract_y
_atom_site_fract_z
_atom_site_U_iso_or_equiv
_atom_site_adp_type
_atom_site_occupancy
_atom_site_symmetry_multiplicity
_atom_site_calc_flag
_atom_site_refinement_flags
_atom_site_disorder_assembly
_atom_site_disorder_group
P1 P 0.5000 0.5000 0.5000 0.0203(7) Uani 1 2 d S . .
Mo1 Mo 0.18788(8) 0.43737(4) 0.28171(8) 0.0272(2) Uani 1 1 d . A .
Mo2 Mo 0.22455(8) 0.60908(5) 0.37932(8) 0.0308(3) Uani 1 1 d . . .
Mo3 Mo 0.37977(9) 0.55767(5) 0.70312(9) 0.0407(3) Uani 1 1 d . . .
Mo4 Mo 0.34136(9) 0.38667(4) 0.60825(10) 0.0371(3) Uani 1 1 d . . .
V2 V 0.53691(18) 0.66563(8) 0.59321(16) 0.0317(4) Uani 1 1 d . . .
V3 V 0.64990(18) 0.45103(9) 0.81555(15) 0.0369(5) Uani 1 1 d . . .
V1 V 0.12189(17) 0.49490(10) 0.48415(18) 0.0404(5) Uani 1 1 d . . .
O1 O 0.3052(8) 0.5797(4) 0.7881(6) 0.0374(17) Uani 1 1 d . A .
O1W O -0.0535(12) 0.5126(6) 0.3915(11) 0.030(4) Uani 0.528(19) 1 d P . 1
O1W' O -0.0160(13) 0.4441(7) 0.4649(13) 0.027(4) Uani 0.472(19) 1 d P . 2
O2 O 0.7159(9) 0.4307(4) 0.9566(7) 0.0455(19) Uani 1 1 d . A .
O3 O 0.5541(9) 0.7384(4) 0.6373(7) 0.051(2) Uani 1 1 d . A .
O4 O 0.2502(8) 0.3415(5) 0.6534(8) 0.056(2) Uani 1 1 d . A .
O2W O -0.0575(18) 0.3251(8) 0.3756(19) 0.139(7) Uani 1 1 d . . .
O5 O 0.2538(11) 0.6037(4) 0.2465(8) 0.058(3) Uani 1 1 d . . .
O3W O 0.778(2) 0.3072(6) 1.1021(14) 0.121(6) Uani 1 1 d . . .
O6 O 0.2296(12) 0.4821(4) 0.1800(8) 0.063(3) Uani 1 1 d . . .
O7 O 0.3994(11) 0.3320(4) 0.5288(9) 0.062(3) Uani 1 1 d . . .
O8 O 0.2878(11) 0.3681(4) 0.2962(8) 0.062(3) Uani 1 1 d . . .
O9 O 0.1927(12) 0.4184(4) 0.4464(8) 0.065(3) Uani 1 1 d . A .
O10 O 0.4784(13) 0.4765(6) 0.6169(10) 0.024(3) Uani 0.50 1 d P . .
O5W O -0.128(2) 0.7514(10) 0.207(2) 0.171(8) Uani 1 1 d U . .
O11 O 0.1406(11) 0.5197(4) 0.3410(7) 0.057(2) Uani 1 1 d U A .
O6W O 0.004(2) 0.5866(10) 0.0535(18) 0.156(7) Uani 1 1 d U . .
O12 O 0.269(2) 0.4664(10) 0.661(2) 0.031(7) Uani 0.54(6) 1 d P A 1
O12' O 0.2980(16) 0.4813(8) 0.616(2) 0.014(6) Uani 0.46(6) 1 d P A 2
O13 O 0.4313(11) 0.5628(5) 0.5224(10) 0.017(2) Uani 0.50 1 d P . .
O14 O 0.0846(8) 0.6520(4) 0.3306(10) 0.058(2) Uani 1 1 d U . .
O15 O 0.4053(11) 0.4455(5) 0.4564(10) 0.019(2) Uani 0.50 1 d P . .
O16 O 0.0323(9) 0.4119(6) 0.1927(9) 0.072(3) Uani 1 1 d U . .
O17 O 0.4908(13) 0.3857(6) 0.7753(13) 0.026(2) Uani 0.487(18) 1 d P A 1
O17' O 0.5040(12) 0.4020(6) 0.7164(12) 0.026(2) Uani 0.51 1 d P A 2
O18 O 0.3717(11) 0.5117(6) 0.3923(10) 0.019(2) Uani 0.50 1 d P . .
O19 O 0.445(2) 0.6448(17) 0.6920(11) 0.025(7) Uani 0.53(7) 1 d P A 1
O19' O 0.483(2) 0.6120(17) 0.6971(13) 0.022(7) Uani 0.47(7) 1 d P A 2
O20 O 0.3390(13) 0.6812(6) 0.4644(12) 0.023(3) Uani 0.507(19) 1 d P A 1
O20' O 0.3712(14) 0.6493(7) 0.4626(13) 0.023(3) Uani 0.49 1 d P A 2
O21 O 0.2016(13) 0.5880(7) 0.5302(12) 0.021(2) Uani 0.500(19) 1 d P A 1
O21' O 0.2547(13) 0.5627(7) 0.5382(12) 0.021(2) Uani 0.50 1 d P A 2
O23 O 0.5146(15) 0.5069(9) 0.836(2) 0.036(7) Uani 0.55(5) 1 d P A 1
O23' O 0.5345(15) 0.5253(9) 0.781(2) 0.023(6) Uani 0.45(5) 1 d P A 2
N1 N 0.8381(10) 0.9716(5) 0.6488(10) 0.052(3) Uani 1 1 d . . .
H1C H 0.7992 1.0041 0.6631 0.063 Uiso 1 1 calc R . .
H1D H 0.9227 0.9733 0.6677 0.063 Uiso 1 1 calc R . .
N2 N 0.540(2) 0.8680(11) 0.5468(19) 0.143(8) Uani 1 1 d U . .
H2C H 0.5790 0.8325 0.5452 0.172 Uiso 1 1 calc R . .
H2D H 0.4572 0.8679 0.5338 0.172 Uiso 1 1 calc R . .
C1 C 0.758(3) 0.9114(10) 0.591(2) 0.109(7) Uani 1 1 d U . .
H1A H 0.7942 0.8745 0.6443 0.131 Uiso 1 1 calc R . .
H1B H 0.7583 0.9024 0.5127 0.131 Uiso 1 1 calc R . .
C2 C 0.613(2) 0.9275(11) 0.571(2) 0.107(7) Uani 1 1 d U . .
H2A H 0.6170 0.9477 0.6445 0.129 Uiso 1 1 calc R . .
H2B H 0.5697 0.9570 0.5028 0.129 Uiso 1 1 calc R . .
O4W O 0.660(3) 0.2605(14) 0.772(3) 0.113(9) Uani 0.50 1 d PU . .
O7W O 0.087(3) 0.6885(15) 0.032(3) 0.116(9) Uani 0.50 1 d PU . .
O8W O 0.630(3) 0.7982(12) 0.416(2) 0.196(9) Uani 1 1 d U . .

loop_
_atom_site_aniso_label
_atom_site_aniso_U_11
_atom_site_aniso_U_22
_atom_site_aniso_U_33
_atom_site_aniso_U_23
_atom_site_aniso_U_13
_atom_site_aniso_U_12
P1 0.0086(15) 0.0298(17) 0.0213(15) -0.0102(13) 0.0057(13) -0.0025(12)
Mo1 0.0151(4) 0.0312(5) 0.0283(4) -0.0044(3) 0.0036(3) -0.0019(3)
Mo2 0.0145(4) 0.0505(6) 0.0243(4) 0.0004(4) 0.0059(3) 0.0043(4)
Mo3 0.0200(5) 0.0660(7) 0.0367(5) -0.0256(5) 0.0135(4) -0.0048(4)
Mo4 0.0211(5) 0.0324(5) 0.0616(6) -0.0113(4) 0.0221(5) -0.0054(4)
V2 0.0350(10) 0.0287(9) 0.0338(9) -0.0135(7) 0.0177(8) -0.0148(7)
V3 0.0269(9) 0.0446(10) 0.0215(8) -0.0063(7) -0.0047(7) 0.0147(8)
V1 0.0148(8) 0.0646(13) 0.0441(11) -0.0209(9) 0.0154(8) -0.0085(8)
O1 0.038(4) 0.052(4) 0.029(4) -0.004(3) 0.021(3) 0.004(4)
O1W 0.011(6) 0.046(8) 0.033(7) 0.001(6) 0.011(5) 0.000(5)
O1W' 0.008(7) 0.035(8) 0.036(8) -0.003(6) 0.010(6) 0.002(5)
O2 0.054(5) 0.054(5) 0.030(4) -0.001(3) 0.020(4) -0.010(4)
O3 0.051(5) 0.035(4) 0.045(5) -0.014(3) 0.002(4) 0.014(4)
O4 0.026(4) 0.088(7) 0.061(5) 0.039(5) 0.025(4) 0.013(4)
O2W 0.121(14) 0.127(13) 0.210(19) -0.025(12) 0.110(14) -0.009(10)
O5 0.115(8) 0.030(4) 0.061(5) 0.011(4) 0.067(6) 0.017(4)
O3W 0.208(19) 0.062(7) 0.119(11) 0.001(7) 0.096(13) 0.006(9)
O6 0.124(9) 0.030(4) 0.065(6) 0.002(4) 0.069(6) 0.007(5)
O7 0.103(8) 0.044(5) 0.072(6) 0.030(4) 0.069(6) 0.040(5)
O8 0.099(8) 0.055(5) 0.053(5) 0.026(4) 0.053(6) 0.047(5)
O9 0.141(10) 0.031(4) 0.051(5) 0.012(4) 0.069(6) 0.023(5)
O10 0.021(7) 0.030(7) 0.014(6) 0.000(5) 0.003(5) -0.005(5)
O5W 0.154(11) 0.157(11) 0.194(12) 0.009(9) 0.071(9) 0.010(8)
O11 0.106(7) 0.034(4) 0.035(4) 0.005(3) 0.035(4) 0.020(4)
O6W 0.150(11) 0.184(11) 0.141(10) 0.011(8) 0.071(8) -0.008(8)
O12 0.023(8) 0.038(8) 0.031(10) -0.004(7) 0.011(7) 0.003(7)
O12' 0.007(7) 0.017(7) 0.022(10) 0.003(6) 0.011(6) 0.001(5)
O13 0.009(6) 0.018(6) 0.020(6) 0.000(4) 0.004(5) 0.001(4)
O14 0.034(4) 0.037(4) 0.107(6) 0.003(4) 0.035(4) 0.010(3)
O15 0.011(6) 0.024(6) 0.019(6) -0.007(5) 0.006(5) -0.006(5)
O16 0.032(4) 0.109(7) 0.074(6) -0.050(5) 0.022(4) -0.021(4)
O17 0.016(5) 0.032(6) 0.026(6) 0.005(4) 0.006(4) 0.000(4)
O17' 0.016(5) 0.032(6) 0.026(6) 0.005(4) 0.006(4) 0.000(4)
O18 0.005(5) 0.031(6) 0.015(5) -0.003(5) -0.002(4) 0.004(5)
O19 0.019(8) 0.030(16) 0.019(6) -0.002(6) 0.004(5) -0.002(10)
O19' 0.017(9) 0.016(14) 0.025(7) -0.001(6) 0.004(6) 0.006(9)
O20 0.019(6) 0.022(7) 0.029(4) -0.001(5) 0.012(4) 0.002(5)
O20' 0.019(6) 0.022(7) 0.029(4) -0.001(5) 0.012(4) 0.002(5)
O21 0.009(6) 0.032(7) 0.022(4) 0.004(5) 0.007(5) 0.005(4)
O21' 0.009(6) 0.032(7) 0.022(4) 0.004(5) 0.007(5) 0.005(4)
O23 0.025(7) 0.045(9) 0.030(11) -0.008(8) 0.005(7) 0.004(6)
O23' 0.023(8) 0.034(9) 0.014(10) -0.003(7) 0.010(6) -0.002(6)
N1 0.030(5) 0.042(6) 0.074(7) 0.001(5) 0.014(5) -0.002(4)
N2 0.152(12) 0.124(10) 0.142(11) 0.009(8) 0.057(8) -0.021(9)
C1 0.137(11) 0.102(10) 0.100(10) 0.014(8) 0.063(8) 0.009(8)
C2 0.102(10) 0.102(10) 0.106(10) 0.010(8) 0.037(8) -0.012(8)
O4W 0.108(12) 0.109(12) 0.135(13) 0.019(9) 0.066(9) -0.001(9)
O7W 0.112(13) 0.120(13) 0.112(12) 0.015(9) 0.047(9) 0.002(9)
O8W 0.214(13) 0.187(12) 0.188(12) 0.014(9) 0.093(9) 0.011(9)

loop_
_atom_type_symbol
_atom_type_description
_atom_type_scat_dispersion_real
_atom_type_scat_dispersion_imag
_atom_type_scat_source
C C 0.0033 0.0016 'International Tables Vol C Tables 4.2.6.8 and 6.1.1.4'
Mo Mo -1.6832 0.6857 'International Tables Vol C Tables 4.2.6.8 and 6.1.1.4'
N N 0.0061 0.0033 'International Tables Vol C Tables 4.2.6.8 and 6.1.1.4'
O O 0.0106 0.0060 'International Tables Vol C Tables 4.2.6.8 and 6.1.1.4'
P P 0.1023 0.0942 'International Tables Vol C Tables 4.2.6.8 and 6.1.1.4'
V V 0.3005 0.5294 'International Tables Vol C Tables 4.2.6.8 and 6.1.1.4'
H H 0.0000 0.0000 'International Tables Vol C Tables 4.2.6.8 and 6.1.1.4'

loop_
_geom_angle_atom_site_label_1
_geom_angle_atom_site_label_2
_geom_angle_atom_site_label_3
_geom_angle
_geom_angle_site_symmetry_1
_geom_angle_site_symmetry_3
O18 P1 O18 180.000(3) . 3_666
O18 P1 O15 116.5(7) . 3_666
O18 P1 O15 63.5(7) 3_666 3_666
O18 P1 O15 63.5(7) . .
O18 P1 O15 116.5(7) 3_666 .
O15 P1 O15 180.000(2) 3_666 .
O18 P1 O13 70.8(6) . .
O18 P1 O13 109.2(6) 3_666 .
O15 P1 O13 68.2(6) 3_666 .
O15 P1 O13 111.8(6) . .
O18 P1 O13 109.2(6) . 3_666
O18 P1 O13 70.8(6) 3_666 3_666
O15 P1 O13 111.8(6) 3_666 3_666
O15 P1 O13 68.2(6) . 3_666
O13 P1 O13 180.000(3) . 3_666
O18 P1 O10 68.3(6) . 3_666
O18 P1 O10 111.7(6) 3_666 3_666
O15 P1 O10 73.9(6) 3_666 3_666
O15 P1 O10 106.1(6) . 3_666
O13 P1 O10 100.2(6) . 3_666
O13 P1 O10 79.8(6) 3_666 3_666
O18 P1 O10 111.7(6) . .
O18 P1 O10 68.3(6) 3_666 .
O15 P1 O10 106.1(6) 3_666 .
O15 P1 O10 73.9(6) . .
O13 P1 O10 79.8(6) . .
O13 P1 O10 100.2(6) 3_666 .
O10 P1 O10 180.0(8) 3_666 .
O16 Mo1 O6 103.5(6) . .
O16 Mo1 O8 103.1(5) . .
O6 Mo1 O8 98.4(4) . .
O16 Mo1 O11 98.2(5) . .
O6 Mo1 O11 90.0(3) . .
O8 Mo1 O11 154.6(4) . .
O16 Mo1 O9 98.0(5) . .
O6 Mo1 O9 154.1(4) . .
O8 Mo1 O9 90.5(3) . .
O11 Mo1 O9 72.7(3) . .
O16 Mo1 O15 159.6(5) . .
O6 Mo1 O15 96.3(5) . .
O8 Mo1 O15 68.7(4) . .
O11 Mo1 O15 86.7(4) . .
O9 Mo1 O15 64.4(4) . .
O16 Mo1 O18 159.0(5) . .
O6 Mo1 O18 68.6(4) . .
O8 Mo1 O18 97.5(5) . .
O11 Mo1 O18 63.3(4) . .
O9 Mo1 O18 86.2(4) . .
O15 Mo1 O18 37.3(4) . .
O16 Mo1 V1 95.3(3) . .
O6 Mo1 V1 125.8(3) . .
O8 Mo1 V1 126.3(3) . .
O11 Mo1 V1 36.7(2) . .
O9 Mo1 V1 36.6(2) . .
O15 Mo1 V1 76.8(3) . .
O18 Mo1 V1 75.8(3) . .
O14 Mo2 O20' 116.2(6) . .
O14 Mo2 O5 103.5(5) . .
O20' Mo2 O5 93.1(6) . .
O14 Mo2 O20 93.3(5) . .
O20' Mo2 O20 22.9(5) . .
O5 Mo2 O20 100.9(5) . .
O14 Mo2 O21 87.7(5) . .
O20' Mo2 O21 92.5(6) . .
O5 Mo2 O21 163.7(5) . .
O20 Mo2 O21 90.1(5) . .
O14 Mo2 O11 98.7(4) . .
O20' Mo2 O11 143.3(6) . .
O5 Mo2 O11 89.2(4) . .
O20 Mo2 O11 162.0(5) . .
O21 Mo2 O11 77.2(4) . .
O14 Mo2 O21' 108.6(5) . .
O20' Mo2 O21' 87.9(6) . .
O5 Mo2 O21' 143.6(5) . .
O20 Mo2 O21' 94.0(5) . .
O21 Mo2 O21' 21.6(4) . .
O11 Mo2 O21' 69.6(4) . .
O14 Mo2 O13 157.6(5) . .
O20' Mo2 O13 53.9(6) . .
O5 Mo2 O13 97.4(4) . .
O20 Mo2 O13 74.7(5) . .
O21 Mo2 O13 73.7(5) . .
O11 Mo2 O13 89.4(4) . .
O21' Mo2 O13 54.8(5) . .
O14 Mo2 V1 95.6(3) . .
O20' Mo2 V1 123.6(5) . .
O5 Mo2 V1 124.6(3) . .
O20 Mo2 V1 129.5(4) . .
O21 Mo2 V1 41.1(4) . .
O11 Mo2 V1 36.2(2) . .
O21' Mo2 V1 36.4(4) . .
O13 Mo2 V1 78.6(3) . .
O19' Mo3 O1 113.5(12) . .
O19' Mo3 O23' 75.0(15) . .
O1 Mo3 O23' 115.2(9) . .
O19' Mo3 O21' 96.2(7) . .
O1 Mo3 O21' 108.8(5) . .
O23' Mo3 O21' 134.9(8) . .
O19' Mo3 O12' 136.1(14) . .
O1 Mo3 O12' 109.4(10) . .
O23' Mo3 O12' 95.2(6) . .
O21' Mo3 O12' 60.5(8) . .
O19' Mo3 O23 96.9(13) . .
O1 Mo3 O23 92.3(8) . .
O23' Mo3 O23 26.9(6) . .
O21' Mo3 O23 148.1(6) . .
O12' Mo3 O23 90.3(7) . .
O19' Mo3 O19 22.9(7) . .
O1 Mo3 O19 95.3(9) . .
O23' Mo3 O19 95.3(12) . .
O21' Mo3 O19 89.5(6) . .
O12' Mo3 O19 145.7(11) . .
O23 Mo3 O19 112.7(9) . .
O19' Mo3 O12 156.6(14) . .
O1 Mo3 O12 89.9(9) . .
O23' Mo3 O12 96.2(8) . .
O21' Mo3 O12 74.4(8) . .
O12' Mo3 O12 21.4(5) . .
O23 Mo3 O12 82.2(7) . .
O19 Mo3 O12 163.9(8) . .
O19' Mo3 O21 95.9(10) . .
O1 Mo3 O21 92.0(4) . .
O23' Mo3 O21 152.7(9) . .
O21' Mo3 O21 18.8(5) . .
O12' Mo3 O21 73.3(6) . .
O23 Mo3 O21 163.6(6) . .
O19 Mo3 O21 82.7(7) . .
O12 Mo3 O21 81.9(6) . .
O19' Mo3 O10 89.7(13) . .
O1 Mo3 O10 153.1(4) . .
O23' Mo3 O10 55.7(7) . .
O21' Mo3 O10 80.6(5) . .
O12' Mo3 O10 52.3(8) . .
O23 Mo3 O10 70.5(6) . .
O19 Mo3 O10 110.2(9) . .
O12 Mo3 O10 67.9(8) . .
O21 Mo3 O10 99.3(4) . .
O19' Mo3 O13 59.2(8) . .
O1 Mo3 O13 155.8(4) . .
O23' Mo3 O13 86.3(9) . .
O21' Mo3 O13 53.4(5) . .
O12' Mo3 O13 77.7(11) . .
O23 Mo3 O13 111.1(8) . .
O19 Mo3 O13 70.5(7) . .
O12 Mo3 O13 99.1(9) . .
O21 Mo3 O13 67.4(4) . .
O10 Mo3 O13 48.7(4) . .
O4 Mo4 O17' 116.1(5) . .
O4 Mo4 O7 104.3(5) . .
O17' Mo4 O7 91.3(6) . .
O4 Mo4 O17 90.3(5) . .
O17' Mo4 O17 26.1(5) . .
O7 Mo4 O17 102.4(5) . .
O4 Mo4 O9 99.1(4) . .
O17' Mo4 O9 143.0(5) . .
O7 Mo4 O9 90.7(4) . .
O17 Mo4 O9 161.6(5) . .
O4 Mo4 O12' 109.8(10) . .
O17' Mo4 O12' 88.5(6) . .
O7 Mo4 O12' 142.1(10) . .
O17 Mo4 O12' 93.8(6) . .
O9 Mo4 O12' 68.2(6) . .
O4 Mo4 O12 88.1(11) . .
O17' Mo4 O12 91.9(6) . .
O7 Mo4 O12 164.3(10) . .
O17 Mo4 O12 87.0(6) . .
O9 Mo4 O12 77.6(6) . .
O12' Mo4 O12 22.8(4) . .
O4 Mo4 O10 155.4(5) . .
O17' Mo4 O10 52.5(5) . .
O7 Mo4 O10 98.1(4) . .
O17 Mo4 O10 74.9(5) . .
O9 Mo4 O10 90.6(4) . .
O12' Mo4 O10 53.3(8) . .
O12 Mo4 O10 71.9(10) . .
O4 Mo4 V1 96.2(3) . .
O17' Mo4 V1 123.5(4) . .
O7 Mo4 V1 125.5(3) . .
O17 Mo4 V1 127.8(4) . .
O9 Mo4 V1 35.8(2) . .
O12' Mo4 V1 35.6(4) . .
O12 Mo4 V1 41.8(6) . .
O10 Mo4 V1 78.6(3) . .
O3 V2 O20' 112.9(5) . .
O3 V2 O7 102.1(5) . 3_666
O20' V2 O7 84.7(5) . 3_666
O3 V2 O8 100.3(4) . 3_666
O20' V2 O8 146.7(5) . 3_666
O7 V2 O8 86.7(4) 3_666 3_666
O3 V2 O19 91.0(11) . .
O20' V2 O19 84.1(6) . .
O7 V2 O19 165.3(7) 3_666 .
O8 V2 O19 97.6(9) 3_666 .
O3 V2 O19' 110.2(10) . .
O20' V2 O19' 88.8(6) . .
O7 V2 O19' 147.1(11) 3_666 .
O8 V2 O19' 81.2(9) 3_666 .
O19 V2 O19' 23.3(4) . .
O3 V2 O20 91.9(5) . .
O20' V2 O20 21.4(4) . .
O7 V2 O20 92.5(5) 3_666 .
O8 V2 O20 167.7(5) 3_666 .
O19 V2 O20 80.3(8) . .
O19' V2 O20 93.0(8) . .
O3 V2 O13 159.0(4) . .
O20' V2 O13 52.4(5) . .
O7 V2 O13 92.0(4) 3_666 .
O8 V2 O13 95.9(4) 3_666 .
O19 V2 O13 73.6(9) . .
O19' V2 O13 59.3(8) . .
O20 V2 O13 71.8(5) . .
O2 V3 O17' 113.8(5) . .
O2 V3 O6 100.9(4) . 3_666
O17' V3 O6 145.2(5) . 3_666
O2 V3 O23' 112.5(8) . .
O17' V3 O23' 89.9(6) . .
O6 V3 O23' 79.2(7) 3_666 .
O2 V3 O5 101.7(4) . 3_666
O17' V3 O5 84.0(5) . 3_666
O6 V3 O5 86.2(4) 3_666 3_666
O23' V3 O5 144.7(8) . 3_666
O2 V3 O23 91.2(8) . .
O17' V3 O23 85.1(6) . .
O6 V3 O23 97.6(7) 3_666 .
O23' V3 O23 25.9(5) . .
O5 V3 O23 165.7(6) 3_666 .
O2 V3 O17 90.5(5) . .
O17' V3 O17 24.2(5) . .
O6 V3 O17 168.2(5) 3_666 .
O23' V3 O17 93.4(7) . .
O5 V3 O17 94.9(5) 3_666 .
O23 V3 O17 78.7(7) . .
O2 V3 O10 158.3(4) . .
O17' V3 O10 52.1(5) . .
O6 V3 O10 95.4(4) 3_666 .
O23' V3 O10 56.7(6) . .
O5 V3 O10 93.5(4) 3_666 .
O23 V3 O10 72.4(7) . .
O17 V3 O10 72.8(5) . .
O1W' V1 O1W 54.3(6) . .
O1W' V1 O12' 120.8(10) . .
O1W V1 O12' 165.3(10) . .
O1W' V1 O21' 162.7(6) . .
O1W V1 O21' 120.7(6) . .
O12' V1 O21' 59.1(8) . .
O1W' V1 O9 84.3(5) . .
O1W V1 O9 117.7(6) . .
O12' V1 O9 73.0(6) . .
O21' V1 O9 110.7(5) . .
O1W' V1 O11 118.6(5) . .
O1W V1 O11 84.6(5) . .
O12' V1 O11 108.5(11) . .
O21' V1 O11 74.6(5) . .
O9 V1 O11 77.2(3) . .
O1W' V1 O1W 56.8(6) . 3_566
O1W V1 O1W 79.4(6) . 3_566
O12' V1 O1W 86.6(11) . 3_566
O21' V1 O1W 107.1(5) . 3_566
O9 V1 O1W 117.3(5) . 3_566
O11 V1 O1W 162.2(5) . 3_566
O1W' V1 O1W' 79.9(6) . 3_566
O1W V1 O1W' 56.3(6) . 3_566
O12' V1 O1W' 110.5(7) . 3_566
O21' V1 O1W' 84.2(6) . 3_566
O9 V1 O1W' 163.1(5) . 3_566
O11 V1 O1W' 115.6(5) . 3_566
O1W V1 O1W' 48.2(5) 3_566 3_566
O1W' V1 O21 144.4(6) . .
O1W V1 O21 100.7(6) . .
O12' V1 O21 76.3(6) . .
O21' V1 O21 21.3(4) . .
O9 V1 O21 131.2(5) . .
O11 V1 O21 77.9(4) . .
O1W V1 O21 97.4(5) 3_566 .
O1W' V1 O21 64.6(5) 3_566 .
O1W' V1 O12 100.8(10) . .
O1W V1 O12 144.7(10) . .
O12' V1 O12 22.4(4) . .
O21' V1 O12 74.8(9) . .
O9 V1 O12 78.6(5) . .
O11 V1 O12 130.7(10) . .
O1W V1 O12 65.4(10) 3_566 .
O1W' V1 O12 98.6(7) 3_566 .
O21 V1 O12 87.0(7) . .
O1W' V1 V1 42.8(4) . 3_566
O1W V1 V1 42.2(4) . 3_566
O12' V1 V1 123.8(10) . 3_566
O21' V1 V1 121.0(4) . 3_566
O9 V1 V1 126.8(3) . 3_566
O11 V1 V1 126.3(3) . 3_566
O1W V1 V1 37.3(4) 3_566 3_566
O1W' V1 V1 37.1(4) 3_566 3_566
O21 V1 V1 101.7(4) . 3_566
O12 V1 V1 102.6(9) . 3_566
O1W' V1 Mo1 99.5(4) . .
O1W V1 Mo1 99.0(4) . .
O12' V1 Mo1 95.5(8) . .
O21' V1 Mo1 97.7(4) . .
O9 V1 Mo1 39.0(2) . .
O11 V1 Mo1 38.8(2) . .
O1W V1 Mo1 152.1(4) 3_566 .
O1W' V1 Mo1 150.2(4) 3_566 .
O21 V1 Mo1 110.1(4) . .
O12 V1 Mo1 110.6(7) . .
V1 V1 Mo1 134.44(10) 3_566 .
V1 O1W V1 100.6(6) . 3_566
V1 O1W' V1 100.1(6) . 3_566
Mo2 O5 V3 138.4(5) . 3_666
Mo1 O6 V3 139.7(6) . 3_666
Mo4 O7 V2 138.9(5) . 3_666
Mo1 O8 V2 138.6(6) . 3_666
V1 O9 Mo1 104.3(4) . .
V1 O9 Mo4 106.0(4) . .
Mo1 O9 Mo4 132.4(6) . .
P1 O10 O18 51.2(5) . 3_666
P1 O10 V3 126.6(7) . .
O18 O10 V3 75.4(6) 3_666 .
P1 O10 Mo4 122.8(6) . .
O18 O10 Mo4 136.1(8) 3_666 .
V3 O10 Mo4 94.1(4) . .
P1 O10 Mo3 115.9(6) . .
O18 O10 Mo3 123.4(7) 3_666 .
V3 O10 Mo3 91.3(4) . .
Mo4 O10 Mo3 98.9(4) . .
V1 O11 Mo1 104.6(4) . .
V1 O11 Mo2 105.2(4) . .
Mo1 O11 Mo2 133.6(5) . .
Mo4 O12 V1 97.7(9) . .
Mo4 O12 Mo3 120.6(15) . .
V1 O12 Mo3 95.1(12) . .
Mo3 O12' V1 113.4(7) . .
Mo3 O12' Mo4 140.4(7) . .
V1 O12' Mo4 106.0(6) . .
P1 O13 O15 52.5(5) . 3_666
P1 O13 O18 50.9(5) . .
O15 O13 O18 90.9(7) 3_666 .
P1 O13 Mo2 125.7(6) . .
O15 O13 Mo2 139.0(7) 3_666 .
O18 O13 Mo2 74.8(5) . .
P1 O13 V2 126.5(6) . .
O15 O13 V2 74.1(5) 3_666 .
O18 O13 V2 141.2(7) . .
Mo2 O13 V2 93.3(4) . .
P1 O13 Mo3 115.6(6) . .
O15 O13 Mo3 120.4(7) 3_666 .
O18 O13 Mo3 128.3(7) . .
Mo2 O13 Mo3 97.7(4) . .
V2 O13 Mo3 89.4(4) . .
P1 O15 O18 57.8(6) . .
P1 O15 O13 59.4(5) . 3_666
O18 O15 O13 99.3(8) . 3_666
P1 O15 Mo1 130.1(7) . .
O18 O15 Mo1 72.3(6) . .
O13 O15 Mo1 134.1(7) 3_666 .
Mo4 O17 V3 117.5(7) . .
Mo4 O17' V3 156.9(8) . .
P1 O18 O15 58.7(6) . .
P1 O18 O10 60.5(6) . 3_666
O15 O18 O10 98.1(8) . 3_666
P1 O18 O13 58.3(5) . .
O15 O18 O13 99.9(8) . .
O10 O18 O13 89.6(7) 3_666 .
P1 O18 Mo1 129.1(7) . .
O15 O18 Mo1 70.4(6) . .
O10 O18 Mo1 130.1(7) 3_666 .
O13 O18 Mo1 139.4(7) . .
V2 O19 Mo3 123.8(18) . .
Mo3 O19' V2 147.3(9) . .
Mo2 O20 V2 120.1(7) . .
Mo2 O20' V2 157.1(9) . .
Mo2 O21 V1 99.7(6) . .
Mo2 O21 Mo3 120.0(6) . .
V1 O21 Mo3 94.6(5) . .
Mo3 O21' V1 114.2(7) . .
Mo3 O21' Mo2 140.5(7) . .
V1 O21' Mo2 104.3(6) . .
Mo3 O23 V3 123.1(14) . .
Mo3 O23' V3 148.3(9) . .
C1 N1 H1C 120.0 . .
C1 N1 H1D 120.0 . .
H1C N1 H1D 120.0 . .
C2 N2 H2C 120.0 . .
C2 N2 H2D 120.0 . .
H2C N2 H2D 120.0 . .
N1 C1 C2 104.0(16) . .
N1 C1 H1A 111.0 . .
C2 C1 H1A 111.0 . .
N1 C1 H1B 111.0 . .
C2 C1 H1B 111.0 . .
H1A C1 H1B 109.0 . .
N2 C2 C1 107(2) . .
N2 C2 H2A 110.3 . .
C1 C2 H2A 110.3 . .
N2 C2 H2B 110.3 . .
C1 C2 H2B 110.3 . .
H2A C2 H2B 108.5 . .

loop_
_geom_bond_atom_site_label_1
_geom_bond_atom_site_label_2
_geom_bond_distance
_geom_bond_site_symmetry_2
P1 O18 1.456(11) .
P1 O18 1.456(11) 3_666
P1 O15 1.470(11) 3_666
P1 O15 1.470(11) .
P1 O13 1.595(11) .
P1 O13 1.595(11) 3_666
P1 O10 1.625(12) 3_666
P1 O10 1.625(11) .
Mo1 O16 1.656(9) .
Mo1 O6 1.771(8) .
Mo1 O8 1.775(8) .
Mo1 O11 2.016(8) .
Mo1 O9 2.025(7) .
Mo1 O15 2.395(11) .
Mo1 O18 2.422(12) .
Mo1 V1 3.1149(19) .
Mo2 O14 1.650(8) .
Mo2 O20' 1.697(14) .
Mo2 O5 1.795(7) .
Mo2 O20 1.934(13) .
Mo2 O21 2.017(13) .
Mo2 O11 2.032(9) .
Mo2 O21' 2.052(13) .
Mo2 O13 2.368(11) .
Mo2 V1 3.141(2) .
Mo3 O19' 1.636(17) .
Mo3 O1 1.657(7) .
Mo3 O23' 1.681(15) .
Mo3 O21' 1.860(13) .
Mo3 O12' 1.894(13) .
Mo3 O23 1.946(19) .
Mo3 O19 1.97(3) .
Mo3 O12 2.19(3) .
Mo3 O21 2.232(13) .
Mo3 O10 2.487(13) .
Mo3 O13 2.518(11) .
Mo4 O4 1.646(8) .
Mo4 O17' 1.716(13) .
Mo4 O7 1.791(8) .
Mo4 O17 1.961(13) .
Mo4 O9 2.026(10) .
Mo4 O12' 2.035(13) .
Mo4 O12 2.066(15) .
Mo4 O10 2.378(12) .
Mo4 V1 3.151(2) .
V2 O3 1.586(7) .
V2 O20' 1.840(14) .
V2 O7 1.917(8) 3_666
V2 O8 1.928(10) 3_666
V2 O19 1.948(14) .
V2 O19' 1.970(17) .
V2 O20 2.067(14) .
V2 O13 2.399(11) .
V3 O2 1.593(7) .
V3 O17' 1.829(13) .
V3 O6 1.911(10) 3_666
V3 O23' 1.926(15) .
V3 O5 1.933(8) 3_666
V3 O23 2.001(16) .
V3 O17 2.100(14) .
V3 O10 2.366(12) .
V1 O1W' 1.784(13) .
V1 O1W 1.791(12) .
V1 O12' 1.910(13) .
V1 O21' 1.926(13) .
V1 O9 1.918(8) .
V1 O11 1.921(8) .
V1 O1W 1.986(12) 3_566
V1 O1W' 2.007(13) 3_566
V1 O21 2.093(14) .
V1 O12 2.12(2) .
V1 V1 2.909(3) 3_566
O1W V1 1.986(12) 3_566
O1W' V1 2.007(13) 3_566
O5 V3 1.933(8) 3_666
O6 V3 1.911(10) 3_666
O7 V2 1.917(8) 3_666
O8 V2 1.928(10) 3_666
O10 O18 1.735(17) 3_666
O13 O15 1.721(15) 3_666
O13 O18 1.771(15) .
O15 O18 1.540(16) .
O15 O13 1.721(15) 3_666
O18 O10 1.735(17) 3_666
N1 C1 1.51(2) .
N1 H1C 0.8600 .
N1 H1D 0.8600 .
N2 C2 1.43(3) .
N2 H2C 0.8600 .
N2 H2D 0.8600 .
C1 C2 1.55(3) .
C1 H1A 0.9700 .
C1 H1B 0.9700 .
C2 H2A 0.9700 .
C2 H2B 0.9700 .
